data_1558066
loop_
_publ_author_name
'Zhang, Wen-Ying'
'Banerjee, Samya'
'Hughes, George M.'
'Bridgewater, Hannah E.'
'Song, Ji-Inn'
'Breeze, Ben G.'
'Clarkson, Guy J.'
'Coverdale, James P. C.'
'Sanchez-Cano, Carlos'
'Ponte, Fortuna'
'Sicilia, Emilia'
'Sadler, Peter J.'

_publ_section_title
;
 Ligand-centred redox activation of inert organoiridium anticancer
 catalysts
;
_journal_issue 21
_journal_name_full 'Chemical Science'
_journal_page_first 5466
_journal_page_last 5480
_journal_paper_doi 10.1039/D0SC00897D
_journal_volume 11
_journal_year 2020
_chemical_formula_moiety 'C21 H23 Br I Ir N3 O, C H4 O, F6 P'
_chemical_formula_sum 'C22 H27 Br F6 I Ir N3 O2 P'
_chemical_formula_weight 909.44
_space_group_crystal_system monoclinic
_space_group_IT_number 14
_space_group_name_Hall '-P 2yn'
_space_group_name_H-M_alt 'P 1 21/n 1'
_atom_sites_solution_hydrogens geom
_atom_sites_solution_primary dual
_audit_creation_date 2017-09-27
_audit_creation_method
;
Olex2 1.2
(compiled 2017.08.10 svn.r3458 for OlexSys, GUI svn.r5381)
;
_audit_update_record
;
2018-08-08 deposited with the CCDC.	2020-04-21 downloaded from the CCDC.
;
_cell_angle_alpha 90
_cell_angle_beta 103.4265(10)
_cell_angle_gamma 90
_cell_formula_units_Z 4
_cell_length_a 9.61097(8)
_cell_length_b 20.10144(16)
_cell_length_c 14.45419(15)
_cell_measurement_reflns_used 39529
_cell_measurement_temperature 150(2)
_cell_measurement_theta_max 73.3490
_cell_measurement_theta_min 4.3620
_cell_volume 2716.15(4)
_computing_cell_refinement 'CrysAlisPro 1.171.38.43f (Rigaku OD, 2015)'
_computing_data_collection 'CrysAlisPro 1.171.38.43f (Rigaku OD, 2015)'
_computing_data_reduction 'CrysAlisPro 1.171.38.43f (Rigaku OD, 2015)'
_computing_molecular_graphics 'Olex2 (Dolomanov et al., 2009)'
_computing_publication_material 'Olex2 (Dolomanov et al., 2009)'
_computing_structure_refinement 'ShelXL (Sheldrick, 2015)'
_computing_structure_solution 'ShelXT (Sheldrick, 2015)'
_diffrn_ambient_environment N~2~
_diffrn_ambient_temperature 150(2)
_diffrn_detector 'CCD plate'
_diffrn_detector_area_resol_mean 5.3046
_diffrn_detector_type AtlasS2
_diffrn_measured_fraction_theta_full 0.999
_diffrn_measured_fraction_theta_max 0.988
_diffrn_measurement_details
;
List of Runs (angles in degrees, time in seconds):

  # Type    Start    End  Width  t~exp~   \w     \q     \k     \f   Frames
#--------------------------------------------------------------------------
  1  \w    -65.00  31.00   1.00    1.00    --  -42.36  37.00  90.00   96
  2  \w   -129.00  44.00   1.00    1.00    --  -42.36   0.00  30.00  173
  3  \w     20.00 115.00   1.00    1.00    --   42.36  37.00  30.00   95
  4  \w     97.00 178.00   1.00    4.00    --  106.00  83.00  65.00   81
  5  \w     25.00 109.00   1.00    4.00    --  106.00 -94.00 -90.00   84
  6  \w     35.00 130.00   1.00    4.00    --  106.00 -45.00 -90.00   95
  7  \w     82.00 178.00   1.00    4.00    --  106.00  30.00-150.00   96
  8  \w     82.00 177.00   1.00    4.00    --  106.00  45.00  30.00   95
  9  \w     25.00 109.00   1.00    4.00    --  106.00 -94.00  90.00   84
 10  \w     31.00 130.00   1.00    4.00    --  106.00 -30.00  60.00   99
 11  \w     82.00 178.00   1.00    4.00    --  106.00  30.00 150.00   96
 12  \w     34.00 121.00   1.00    4.00    --  106.00-125.00  90.00   87
 13  \w     25.00 109.00   1.00    4.00    --  106.00 -94.00-150.00   84
 14  \w     23.00  97.00   1.00    1.00    --   42.36-125.00-120.00   74
 15  \w     11.00 116.00   1.00    1.00    --   42.36  77.00  60.00  105
 16  \w     11.00 116.00   1.00    1.00    --   42.36  77.00 -90.00  105
 17  \w     11.00 116.00   1.00    1.00    --   42.36  77.00 150.00  105
 18  \w     78.00 176.00   1.00    4.00    --  106.00  61.00-150.00   98
 19  \w     78.00 176.00   1.00    4.00    --  106.00  61.00-120.00   98
 20  \w     78.00 176.00   1.00    4.00    --  106.00  61.00 -30.00   98
 21  \w     78.00 176.00   1.00    4.00    --  106.00  61.00 150.00   98
 22  \w     82.00 178.00   1.00    4.00    --  106.00  30.00 -60.00   96
 23  \w     78.00 176.00   1.00    4.00    --  106.00  61.00 -60.00   98
 24  \w     78.00 176.00   1.00    4.00    --  106.00  61.00  90.00   98
 25  \w     78.00 176.00   1.00    4.00    --  106.00  61.00  60.00   98
 26  \w   -116.00 -11.00   1.00    1.00    --  -42.36 -77.00 -30.00  105
 27  \w     23.00  97.00   1.00    1.00    --   42.36-125.00 -30.00   74
 28  \w     16.00 113.00   1.00    1.00    --   42.36  57.00-120.00   97
 29  \w      1.00  82.00   1.00    1.00    --   42.36 -99.00-180.00   81
 30  \w     78.00 176.00   1.00    4.00    --  106.00  61.00  30.00   98
 31  \w     25.00 109.00   1.00    4.00    --  106.00 -94.00 150.00   84
 32  \w     78.00 176.00   1.00    4.00    --  106.00  61.00   0.00   98
 33  \w     78.00 117.00   1.00    4.00    --  106.00  61.00 120.00   39
;
_diffrn_measurement_device 'four-circle diffractometer'
_diffrn_measurement_device_type 'SuperNova, Dual, Cu at zero, AtlasS2'
_diffrn_measurement_method '\w scans'
_diffrn_orient_matrix_type 'CrysAlisPro convention (1999,Acta A55,543-557)'
_diffrn_orient_matrix_UB_11 0.0448326000
_diffrn_orient_matrix_UB_12 0.0663629000
_diffrn_orient_matrix_UB_13 0.0517883000
_diffrn_orient_matrix_UB_21 -0.1492917000
_diffrn_orient_matrix_UB_22 0.0062506000
_diffrn_orient_matrix_UB_23 0.0213475000
_diffrn_orient_matrix_UB_31 0.0537155000
_diffrn_orient_matrix_UB_32 -0.0378477000
_diffrn_orient_matrix_UB_33 0.0940911000
_diffrn_radiation_monochromator mirror
_diffrn_radiation_probe x-ray
_diffrn_radiation_type CuK\a
_diffrn_radiation_wavelength 1.54184
_diffrn_reflns_av_R_equivalents 0.0555
_diffrn_reflns_av_unetI/netI 0.0296
_diffrn_reflns_Laue_measured_fraction_full 0.999
_diffrn_reflns_Laue_measured_fraction_max 0.988
_diffrn_reflns_limit_h_max 11
_diffrn_reflns_limit_h_min -11
_diffrn_reflns_limit_k_max 24
_diffrn_reflns_limit_k_min -24
_diffrn_reflns_limit_l_max 15
_diffrn_reflns_limit_l_min -17
_diffrn_reflns_number 29026
_diffrn_reflns_point_group_measured_fraction_full 0.999
_diffrn_reflns_point_group_measured_fraction_max 0.988
_diffrn_reflns_theta_full 67.684
_diffrn_reflns_theta_max 73.330
_diffrn_reflns_theta_min 3.837
_diffrn_source 'micro-focus sealed X-ray tube'
_diffrn_source_type 'SuperNova (Cu) X-ray Source'
_exptl_absorpt_coefficient_mu 21.338
_exptl_absorpt_correction_T_max 1.00000
_exptl_absorpt_correction_T_min 0.35438
_exptl_absorpt_correction_type multi-scan
_exptl_absorpt_process_details
;
CrysAlisPro 1.171.38.43f (Rigaku Oxford Diffraction, 2015)
Empirical absorption correction using spherical harmonics,
 implemented in SCALE3 ABSPACK scaling algorithm.
;
_exptl_crystal_colour brown
_exptl_crystal_colour_primary brown
_exptl_crystal_density_diffrn 2.224
_exptl_crystal_description block
_exptl_crystal_F_000 1720
_exptl_crystal_size_max 0.16
_exptl_crystal_size_mid 0.1
_exptl_crystal_size_min 0.06
_refine_diff_density_max 2.000
_refine_diff_density_min -1.808
_refine_diff_density_rms 0.171
_refine_ls_extinction_method none
_refine_ls_goodness_of_fit_ref 1.121
_refine_ls_hydrogen_treatment constr
_refine_ls_matrix_type full
_refine_ls_number_parameters 379
_refine_ls_number_reflns 5384
_refine_ls_number_restraints 0
_refine_ls_restrained_S_all 1.121
_refine_ls_R_factor_all 0.0295
_refine_ls_R_factor_gt 0.0293
_refine_ls_shift/su_max 0.001
_refine_ls_shift/su_mean 0.000
_refine_ls_structure_factor_coef Fsqd
_refine_ls_weighting_details 'w=1/[\s^2^(Fo^2^)+(0.0452P)^2^+4.5103P] where P=(Fo^2^+2Fc^2^)/3'
_refine_ls_weighting_scheme calc
_refine_ls_wR_factor_gt 0.0770
_refine_ls_wR_factor_ref 0.0772
_reflns_Friedel_coverage 0.000
_reflns_number_gt 5341
_reflns_number_total 5384
_reflns_threshold_expression 'I > 2\s(I)'
_cod_data_source_file d0sc00897d2.cif
_cod_data_source_block wz6
_cod_depositor_comments
;Adding full bibliography for 1558064--1558071.cif.

 Adding full bibliography for 1558064--1558071.cif.
;
_cod_original_cell_volume 2716.14(4)
_cod_database_code 1558066
_shelx_shelxl_version_number 2014/7
_chemical_oxdiff_formula 'C20 H20 N2 O2 Cl Rh'
_shelx_space_group_comment
;
The symmetry employed for this shelxl refinement is uniquely defined
by the following loop, which should always be used as a source of
symmetry information in preference to the above space-group names.
They are only intended as comments.
;
_shelx_estimated_absorpt_t_max 0.361
_shelx_estimated_absorpt_t_min 0.131
_reflns_odcompleteness_completeness 99.78
_reflns_odcompleteness_iscentric 1
_reflns_odcompleteness_theta 69.95
_olex2_refinement_description
;
The OHs were located in a difference map but placed at calculated positions for the refinement.
The PF6 counter ion was modeled as disordered over two positions related by a rotation about the 
F11-P1-F12 axis. The occupancy of the two components was linked to a free variable which refined to 61:39

1. Fixed Uiso
 At 1.2 times of:
  All C(H) groups
 At 1.5 times of:
  All C(H,H,H) groups, All O(H) groups
2. Others
 Sof(F13A)=Sof(F15A)=Sof(F14A)=Sof(F16A)=1-FVAR(1)
 Sof(F13)=Sof(F14)=Sof(F15)=Sof(F16)=FVAR(1)
3.a Aromatic/amide H refined with riding coordinates:
 C2(H2), C4(H4), C5(H5), C10(H10), C11(H11), C13(H13), C14(H14)
3.b Idealised Me refined as rotating group:
 C20(H20A,H20B,H20C), C21(H21A,H21B,H21C), C22(H22A,H22B,H22C), C23(H23A,H23B,
 H23C), C24(H24A,H24B,H24C), C02(H02A,H02B,H02C)
3.c Idealised tetrahedral OH refined as rotating group:
 O12(H12), O01(H01)
;
_olex2_submission_special_instructions 'No special instructions were received'
_oxdiff_exptl_absorpt_empirical_details
;
Empirical correction (ABSPACK) includes:
- Absorption correction using spherical harmonics
- Frame scaling
;
_oxdiff_exptl_absorpt_empirical_full_max 3.977
_oxdiff_exptl_absorpt_empirical_full_min 0.465

loop_
_space_group_symop_operation_xyz
'x, y, z'
'-x+1/2, y+1/2, -z+1/2'
'-x, -y, -z'
'x-1/2, -y-1/2, z-1/2'

loop_
_atom_site_label
_atom_site_type_symbol
_atom_site_fract_x
_atom_site_fract_y
_atom_site_fract_z
_atom_site_U_iso_or_equiv
_atom_site_adp_type
_atom_site_occupancy
_atom_site_site_symmetry_order
_atom_site_calc_flag
_atom_site_refinement_flags_posn
_atom_site_refinement_flags_adp
_atom_site_refinement_flags_occupancy
_atom_site_disorder_assembly
_atom_site_disorder_group
I1 I 1.11083(3) 0.29356(2) 0.61717(2) 0.02093(8) Uani 1 1 d . . . . .
Ir1 Ir 0.96984(2) 0.33337(2) 0.74719(2) 0.01115(7) Uani 1 1 d . . . . .
N1 N 0.9236(3) 0.41996(15) 0.6669(2) 0.0121(6) Uani 1 1 d . . . . .
C2 C 1.0012(4) 0.47593(18) 0.6741(3) 0.0151(7) Uani 1 1 d . . . . .
H2 H 1.0889 0.4790 0.7206 0.018 Uiso 1 1 calc R . . . .
Br3 Br 1.06634(5) 0.60757(2) 0.62937(3) 0.02370(11) Uani 1 1 d . . . . .
C3 C 0.9548(4) 0.52944(18) 0.6142(3) 0.0159(7) Uani 1 1 d . . . . .
C4 C 0.8291(4) 0.52670(19) 0.5445(3) 0.0185(8) Uani 1 1 d . . . . .
H4 H 0.7976 0.5637 0.5042 0.022 Uiso 1 1 calc R . . . .
C5 C 0.7500(4) 0.4680(2) 0.5352(3) 0.0187(8) Uani 1 1 d . . . . .
H5 H 0.6641 0.4633 0.4874 0.022 Uiso 1 1 calc R . . . .
C6 C 0.8008(4) 0.41638(19) 0.5982(3) 0.0145(7) Uani 1 1 d . . . . .
N7 N 0.7238(3) 0.35764(16) 0.5897(2) 0.0152(6) Uani 1 1 d . . . . .
N8 N 0.7834(3) 0.31390(16) 0.6500(2) 0.0128(6) Uani 1 1 d . . . . .
C9 C 0.7024(4) 0.25407(18) 0.6467(3) 0.0141(7) Uani 1 1 d . . . . .
C10 C 0.5547(4) 0.25700(19) 0.6348(3) 0.0167(7) Uani 1 1 d . . . . .
H10 H 0.5066 0.2986 0.6247 0.020 Uiso 1 1 calc R . . . .
C11 C 0.4781(4) 0.1991(2) 0.6378(3) 0.0193(8) Uani 1 1 d . . . . .
H11 H 0.3778 0.2009 0.6326 0.023 Uiso 1 1 calc R . . . .
C12 C 0.5496(4) 0.13746(18) 0.6486(3) 0.0154(7) Uani 1 1 d . . . . .
O12 O 0.4784(3) 0.07952(14) 0.6514(2) 0.0210(6) Uani 1 1 d . . . . .
H12 H 0.3902 0.0871 0.6410 0.032 Uiso 1 1 calc GR . . . .
C13 C 0.6971(4) 0.13473(19) 0.6586(3) 0.0176(7) Uani 1 1 d . . . . .
H13 H 0.7450 0.0930 0.6655 0.021 Uiso 1 1 calc R . . . .
C14 C 0.7736(4) 0.19286(19) 0.6585(3) 0.0169(7) Uani 1 1 d . . . . .
H14 H 0.8745 0.1913 0.6665 0.020 Uiso 1 1 calc R . . . .
C15 C 0.9092(5) 0.2980(2) 0.8752(3) 0.0210(8) Uani 1 1 d . . . . .
C16 C 1.0279(5) 0.25852(19) 0.8598(3) 0.0213(8) Uani 1 1 d . . . . .
C17 C 1.1474(4) 0.3028(2) 0.8684(3) 0.0187(8) Uani 1 1 d . . . . .
C18 C 1.1049(4) 0.36805(19) 0.8849(3) 0.0153(7) Uani 1 1 d . . . . .
C19 C 0.9542(4) 0.3659(2) 0.8875(3) 0.0165(7) Uani 1 1 d . . . . .
C20 C 0.8715(5) 0.4241(2) 0.9100(3) 0.0245(9) Uani 1 1 d . . . . .
H20A H 0.8948 0.4635 0.8768 0.037 Uiso 1 1 calc GR . . . .
H20B H 0.8965 0.4321 0.9788 0.037 Uiso 1 1 calc GR . . . .
H20C H 0.7689 0.4148 0.8894 0.037 Uiso 1 1 calc GR . . . .
C21 C 1.1975(5) 0.4282(2) 0.9068(3) 0.0216(8) Uani 1 1 d . . . . .
H21A H 1.2714 0.4268 0.8702 0.032 Uiso 1 1 calc GR . . . .
H21B H 1.2429 0.4291 0.9749 0.032 Uiso 1 1 calc GR . . . .
H21C H 1.1389 0.4682 0.8898 0.032 Uiso 1 1 calc GR . . . .
C22 C 1.2968(5) 0.2823(3) 0.8657(3) 0.0313(10) Uani 1 1 d . . . . .
H22A H 1.2928 0.2447 0.8219 0.047 Uiso 1 1 calc GR . . . .
H22B H 1.3490 0.2690 0.9296 0.047 Uiso 1 1 calc GR . . . .
H22C H 1.3460 0.3197 0.8438 0.047 Uiso 1 1 calc GR . . . .
C23 C 1.0355(6) 0.1839(2) 0.8543(4) 0.0381(12) Uani 1 1 d . . . . .
H23A H 0.9387 0.1657 0.8333 0.057 Uiso 1 1 calc GR . . . .
H23B H 1.0805 0.1660 0.9172 0.057 Uiso 1 1 calc GR . . . .
H23C H 1.0924 0.1713 0.8089 0.057 Uiso 1 1 calc GR . . . .
C24 C 0.7659(5) 0.2710(3) 0.8804(3) 0.0308(10) Uani 1 1 d . . . . .
H24A H 0.6928 0.3054 0.8601 0.046 Uiso 1 1 calc GR . . . .
H24B H 0.7681 0.2578 0.9460 0.046 Uiso 1 1 calc GR . . . .
H24C H 0.7430 0.2323 0.8385 0.046 Uiso 1 1 calc GR . . . .
O01 O 0.1982(3) 0.09413(18) 0.6430(2) 0.0322(7) Uani 1 1 d . . . . .
H01 H 0.1628 0.0756 0.6843 0.048 Uiso 1 1 calc GR . . . .
C02 C 0.0939(5) 0.0976(3) 0.5560(3) 0.0318(10) Uani 1 1 d . . . . .
H02A H 0.0845 0.0540 0.5249 0.048 Uiso 1 1 calc GR . . . .
H02B H 0.1232 0.1306 0.5144 0.048 Uiso 1 1 calc GR . . . .
H02C H 0.0017 0.1107 0.5686 0.048 Uiso 1 1 calc GR . . . .
P10 P 0.49210(11) 0.46719(5) 0.72478(7) 0.0180(2) Uani 1 1 d . . . . .
F11 F 0.4612(4) 0.4451(2) 0.6175(2) 0.0579(11) Uani 1 1 d . . . . .
F12 F 0.5250(4) 0.4885(3) 0.8335(2) 0.0775(15) Uani 1 1 d . . . . .
F13 F 0.3395(6) 0.4370(4) 0.7238(4) 0.054(2) Uani 0.612(11) 1 d . . P A 1
F14 F 0.6469(7) 0.4954(4) 0.7282(4) 0.0470(19) Uani 0.612(11) 1 d . . P A 1
F15 F 0.4230(8) 0.5383(3) 0.7032(4) 0.056(2) Uani 0.612(11) 1 d . . P A 1
F16 F 0.5627(8) 0.3945(3) 0.7479(4) 0.046(2) Uani 0.612(11) 1 d . . P A 1
F13A F 0.3341(9) 0.4910(7) 0.7181(8) 0.061(4) Uani 0.388(11) 1 d . . P A 2
F15A F 0.5202(15) 0.5322(5) 0.6691(8) 0.070(4) Uani 0.388(11) 1 d . . P A 2
F14A F 0.6531(10) 0.4456(10) 0.7307(7) 0.074(6) Uani 0.388(11) 1 d . . P A 2
F16A F 0.4737(18) 0.4031(6) 0.7796(9) 0.076(5) Uani 0.388(11) 1 d . . P A 2

loop_
_atom_site_aniso_label
_atom_site_aniso_U_11
_atom_site_aniso_U_22
_atom_site_aniso_U_33
_atom_site_aniso_U_23
_atom_site_aniso_U_13
_atom_site_aniso_U_12
I1 0.02126(14) 0.02439(15) 0.01868(14) 0.00036(9) 0.00778(10) 0.00651(9)
Ir1 0.01471(11) 0.01012(10) 0.00734(10) 0.00138(5) -0.00003(7) 0.00192(5)
N1 0.0183(15) 0.0115(14) 0.0062(14) 0.0019(11) 0.0018(11) 0.0034(11)
C2 0.0181(17) 0.0164(18) 0.0100(17) 0.0001(14) 0.0015(13) -0.0002(13)
Br3 0.0337(2) 0.0163(2) 0.0195(2) 0.00361(15) 0.00303(17) -0.00682(16)
C3 0.0223(18) 0.0116(17) 0.0147(18) -0.0002(14) 0.0062(15) 0.0005(14)
C4 0.027(2) 0.0138(18) 0.0142(19) 0.0070(14) 0.0028(15) 0.0028(15)
C5 0.0189(18) 0.021(2) 0.0135(18) 0.0040(15) -0.0013(14) 0.0016(15)
C6 0.0172(17) 0.0165(18) 0.0090(17) -0.0001(14) 0.0012(14) 0.0020(14)
N7 0.0206(15) 0.0151(16) 0.0088(15) -0.0025(12) 0.0015(12) 0.0015(12)
N8 0.0175(15) 0.0130(15) 0.0077(14) -0.0010(12) 0.0026(11) 0.0019(12)
C9 0.0210(18) 0.0112(17) 0.0099(17) 0.0000(13) 0.0029(14) -0.0005(14)
C10 0.0200(18) 0.0124(17) 0.0159(19) 0.0004(14) 0.0007(14) 0.0005(14)
C11 0.0160(18) 0.020(2) 0.020(2) 0.0002(15) 0.0007(15) 0.0007(15)
C12 0.0237(19) 0.0105(17) 0.0108(17) -0.0001(13) 0.0015(14) -0.0027(14)
O12 0.0246(14) 0.0156(14) 0.0232(15) -0.0001(11) 0.0063(12) -0.0039(11)
C13 0.0232(19) 0.0132(18) 0.0161(19) -0.0003(14) 0.0042(15) 0.0055(14)
C14 0.0190(18) 0.0166(19) 0.0149(18) -0.0013(14) 0.0037(14) 0.0034(14)
C15 0.031(2) 0.027(2) 0.0036(17) 0.0042(14) 0.0017(15) -0.0049(17)
C16 0.037(2) 0.0113(18) 0.0101(18) 0.0043(14) -0.0047(16) 0.0038(16)
C17 0.024(2) 0.019(2) 0.0082(18) 0.0039(14) -0.0064(14) 0.0087(15)
C18 0.0215(18) 0.0152(18) 0.0063(16) 0.0010(13) -0.0026(13) 0.0004(14)
C19 0.0243(19) 0.0188(19) 0.0061(17) 0.0038(14) 0.0029(14) 0.0022(15)
C20 0.028(2) 0.034(2) 0.0121(19) -0.0032(16) 0.0050(16) 0.0070(17)
C21 0.025(2) 0.0173(19) 0.020(2) 0.0001(15) -0.0015(16) -0.0052(15)
C22 0.026(2) 0.034(3) 0.028(2) 0.0010(19) -0.0056(18) 0.0167(19)
C23 0.063(3) 0.013(2) 0.027(2) 0.0067(18) -0.013(2) 0.001(2)
C24 0.038(3) 0.039(3) 0.017(2) 0.0034(18) 0.0083(18) -0.014(2)
O01 0.0240(15) 0.0388(19) 0.0334(18) 0.0097(15) 0.0055(13) -0.0066(13)
C02 0.030(2) 0.035(3) 0.032(3) 0.003(2) 0.0086(19) -0.0040(19)
P10 0.0199(5) 0.0183(5) 0.0157(5) 0.0005(4) 0.0040(4) 0.0033(4)
F11 0.0479(19) 0.089(3) 0.0278(17) -0.0202(17) -0.0101(14) 0.0319(19)
F12 0.062(2) 0.132(4) 0.0295(18) -0.037(2) -0.0070(17) 0.047(3)
F13 0.032(3) 0.080(6) 0.051(4) -0.003(3) 0.013(2) -0.020(3)
F14 0.035(3) 0.067(4) 0.044(3) -0.018(3) 0.018(2) -0.026(3)
F15 0.090(6) 0.030(3) 0.046(4) 0.006(2) 0.013(3) 0.033(3)
F16 0.072(5) 0.028(3) 0.031(3) -0.004(2) -0.006(3) 0.023(3)
F13A 0.021(4) 0.095(12) 0.068(7) -0.018(6) 0.010(4) 0.021(5)
F15A 0.110(10) 0.041(6) 0.063(7) 0.013(5) 0.026(7) -0.022(6)
F14A 0.028(5) 0.161(18) 0.030(5) -0.029(7) 0.000(4) 0.034(8)
F16A 0.135(13) 0.038(6) 0.057(7) 0.016(5) 0.026(7) -0.016(7)

loop_
_atom_type_symbol
_atom_type_description
_atom_type_scat_dispersion_real
_atom_type_scat_dispersion_imag
_atom_type_scat_source
C C 0.0181 0.0091 'International Tables Vol C Tables 4.2.6.8 and 6.1.1.4'
H H 0.0000 0.0000 'International Tables Vol C Tables 4.2.6.8 and 6.1.1.4'
Br Br -0.6763 1.2805 'International Tables Vol C Tables 4.2.6.8 and 6.1.1.4'
F F 0.0727 0.0534 'International Tables Vol C Tables 4.2.6.8 and 6.1.1.4'
I I -0.3257 6.8362 'International Tables Vol C Tables 4.2.6.8 and 6.1.1.4'
Ir Ir -4.7710 6.5667 'International Tables Vol C Tables 4.2.6.8 and 6.1.1.4'
N N 0.0311 0.0180 'International Tables Vol C Tables 4.2.6.8 and 6.1.1.4'
O O 0.0492 0.0322 'International Tables Vol C Tables 4.2.6.8 and 6.1.1.4'
P P 0.2955 0.4335 'International Tables Vol C Tables 4.2.6.8 and 6.1.1.4'

loop_
_geom_angle_atom_site_label_1
_geom_angle_atom_site_label_2
_geom_angle_atom_site_label_3
_geom_angle
_geom_angle_site_symmetry_1
_geom_angle_site_symmetry_3
_geom_angle_publ_flag
N1 Ir1 I1 86.35(8) . . ?
N1 Ir1 C15 132.85(15) . . ?
N1 Ir1 C16 166.55(13) . . ?
N1 Ir1 C17 133.94(14) . . ?
N1 Ir1 C18 103.99(13) . . ?
N1 Ir1 C19 102.54(13) . . ?
N8 Ir1 I1 88.07(8) . . ?
N8 Ir1 N1 74.77(12) . . ?
N8 Ir1 C15 98.97(14) . . ?
N8 Ir1 C16 114.25(15) . . ?
N8 Ir1 C17 151.29(14) . . ?
N8 Ir1 C18 156.03(13) . . ?
N8 Ir1 C19 117.43(14) . . ?
C15 Ir1 I1 140.72(12) . . ?
C15 Ir1 C16 38.67(17) . . ?
C15 Ir1 C17 63.30(16) . . ?
C15 Ir1 C18 63.81(15) . . ?
C16 Ir1 I1 103.44(12) . . ?
C16 Ir1 C17 37.87(16) . . ?
C16 Ir1 C18 63.57(14) . . ?
C17 Ir1 I1 92.82(11) . . ?
C18 Ir1 I1 115.86(10) . . ?
C18 Ir1 C17 36.95(15) . . ?
C19 Ir1 I1 154.31(11) . . ?
C19 Ir1 C15 38.37(16) . . ?
C19 Ir1 C16 64.75(15) . . ?
C19 Ir1 C17 63.57(15) . . ?
C19 Ir1 C18 38.79(14) . . ?
C2 N1 Ir1 128.0(3) . . ?
C2 N1 C6 118.3(3) . . ?
C6 N1 Ir1 113.6(2) . . ?
N1 C2 H2 119.7 . . ?
N1 C2 C3 120.7(3) . . ?
C3 C2 H2 119.7 . . ?
C2 C3 Br3 118.8(3) . . ?
C4 C3 C2 121.6(3) . . ?
C4 C3 Br3 119.7(3) . . ?
C3 C4 H4 121.0 . . ?
C3 C4 C5 118.0(3) . . ?
C5 C4 H4 121.0 . . ?
C4 C5 H5 121.1 . . ?
C6 C5 C4 117.9(4) . . ?
C6 C5 H5 121.1 . . ?
N1 C6 C5 123.6(4) . . ?
N1 C6 N7 117.8(3) . . ?
N7 C6 C5 118.6(3) . . ?
N8 N7 C6 112.4(3) . . ?
N7 N8 Ir1 121.4(3) . . ?
N7 N8 C9 113.7(3) . . ?
C9 N8 Ir1 124.7(2) . . ?
C10 C9 N8 120.1(3) . . ?
C10 C9 C14 120.6(3) . . ?
C14 C9 N8 119.3(3) . . ?
C9 C10 H10 120.1 . . ?
C11 C10 C9 119.7(4) . . ?
C11 C10 H10 120.1 . . ?
C10 C11 H11 120.2 . . ?
C10 C11 C12 119.7(4) . . ?
C12 C11 H11 120.2 . . ?
O12 C12 C11 121.5(4) . . ?
O12 C12 C13 118.2(3) . . ?
C13 C12 C11 120.3(4) . . ?
C12 O12 H12 109.5 . . ?
C12 C13 H13 120.1 . . ?
C14 C13 C12 119.7(4) . . ?
C14 C13 H13 120.1 . . ?
C9 C14 H14 120.0 . . ?
C13 C14 C9 119.9(4) . . ?
C13 C14 H14 120.0 . . ?
C16 C15 Ir1 71.0(2) . . ?
C16 C15 C24 125.2(4) . . ?
C19 C15 Ir1 70.3(2) . . ?
C19 C15 C16 108.4(4) . . ?
C19 C15 C24 126.4(4) . . ?
C24 C15 Ir1 126.1(3) . . ?
C15 C16 Ir1 70.4(2) . . ?
C15 C16 C23 127.1(4) . . ?
C17 C16 Ir1 72.5(2) . . ?
C17 C16 C15 106.9(3) . . ?
C17 C16 C23 125.1(4) . . ?
C23 C16 Ir1 130.7(3) . . ?
C16 C17 Ir1 69.6(2) . . ?
C16 C17 C22 125.3(4) . . ?
C18 C17 Ir1 71.2(2) . . ?
C18 C17 C16 109.5(4) . . ?
C18 C17 C22 125.1(4) . . ?
C22 C17 Ir1 128.1(3) . . ?
C17 C18 Ir1 71.9(2) . . ?
C17 C18 C19 107.7(3) . . ?
C17 C18 C21 127.5(4) . . ?
C19 C18 Ir1 68.7(2) . . ?
C19 C18 C21 124.5(4) . . ?
C21 C18 Ir1 129.9(3) . . ?
C15 C19 Ir1 71.4(2) . . ?
C15 C19 C18 107.4(4) . . ?
C15 C19 C20 127.9(4) . . ?
C18 C19 Ir1 72.5(2) . . ?
C18 C19 C20 124.4(4) . . ?
C20 C19 Ir1 126.6(3) . . ?
C19 C20 H20A 109.5 . . ?
C19 C20 H20B 109.5 . . ?
C19 C20 H20C 109.5 . . ?
H20A C20 H20B 109.5 . . ?
H20A C20 H20C 109.5 . . ?
H20B C20 H20C 109.5 . . ?
C18 C21 H21A 109.5 . . ?
C18 C21 H21B 109.5 . . ?
C18 C21 H21C 109.5 . . ?
H21A C21 H21B 109.5 . . ?
H21A C21 H21C 109.5 . . ?
H21B C21 H21C 109.5 . . ?
C17 C22 H22A 109.5 . . ?
C17 C22 H22B 109.5 . . ?
C17 C22 H22C 109.5 . . ?
H22A C22 H22B 109.5 . . ?
H22A C22 H22C 109.5 . . ?
H22B C22 H22C 109.5 . . ?
C16 C23 H23A 109.5 . . ?
C16 C23 H23B 109.5 . . ?
C16 C23 H23C 109.5 . . ?
H23A C23 H23B 109.5 . . ?
H23A C23 H23C 109.5 . . ?
H23B C23 H23C 109.5 . . ?
C15 C24 H24A 109.5 . . ?
C15 C24 H24B 109.5 . . ?
C15 C24 H24C 109.5 . . ?
H24A C24 H24B 109.5 . . ?
H24A C24 H24C 109.5 . . ?
H24B C24 H24C 109.5 . . ?
C02 O01 H01 109.5 . . ?
O01 C02 H02A 109.5 . . ?
O01 C02 H02B 109.5 . . ?
O01 C02 H02C 109.5 . . ?
H02A C02 H02B 109.5 . . ?
H02A C02 H02C 109.5 . . ?
H02B C02 H02C 109.5 . . ?
F11 P10 F12 179.1(2) . . ?
F11 P10 F13 85.4(3) . . ?
F11 P10 F14 95.3(3) . . ?
F11 P10 F15 94.9(3) . . ?
F11 P10 F16 85.6(3) . . ?
F11 P10 F13A 93.8(4) . . ?
F11 P10 F15A 75.4(5) . . ?
F11 P10 F14A 86.3(4) . . ?
F12 P10 F16 93.5(3) . . ?
F12 P10 F15A 105.2(5) . . ?
F12 P10 F14A 93.0(4) . . ?
F13 P10 F12 94.8(3) . . ?
F13 P10 F16 89.9(4) . . ?
F14 P10 F12 84.5(3) . . ?
F14 P10 F13 178.1(4) . . ?
F14 P10 F16 88.3(4) . . ?
F15 P10 F12 86.0(3) . . ?
F15 P10 F13 90.0(4) . . ?
F15 P10 F14 91.8(4) . . ?
F15 P10 F16 179.5(3) . . ?
F13A P10 F12 86.9(4) . . ?
F13A P10 F15A 89.7(7) . . ?
F13A P10 F14A 178.1(9) . . ?
F15A P10 F14A 88.5(8) . . ?
F16A P10 F11 104.6(5) . . ?
F16A P10 F12 74.8(5) . . ?
F16A P10 F13A 93.6(8) . . ?
F16A P10 F15A 176.8(8) . . ?
F16A P10 F14A 88.3(9) . . ?

loop_
_geom_bond_atom_site_label_1
_geom_bond_atom_site_label_2
_geom_bond_distance
_geom_bond_site_symmetry_2
_geom_bond_publ_flag
I1 Ir1 2.6817(3) . ?
Ir1 N1 2.082(3) . ?
Ir1 N8 2.042(3) . ?
Ir1 C15 2.183(4) . ?
Ir1 C16 2.192(4) . ?
Ir1 C17 2.230(4) . ?
Ir1 C18 2.221(4) . ?
Ir1 C19 2.169(4) . ?
N1 C2 1.341(5) . ?
N1 C6 1.356(5) . ?
C2 H2 0.9500 . ?
C2 C3 1.387(5) . ?
Br3 C3 1.885(4) . ?
C3 C4 1.383(6) . ?
C4 H4 0.9500 . ?
C4 C5 1.393(6) . ?
C5 H5 0.9500 . ?
C5 C6 1.392(5) . ?
C6 N7 1.384(5) . ?
N7 N8 1.277(5) . ?
N8 C9 1.427(5) . ?
C9 C10 1.391(6) . ?
C9 C14 1.399(5) . ?
C10 H10 0.9500 . ?
C10 C11 1.383(6) . ?
C11 H11 0.9500 . ?
C11 C12 1.408(6) . ?
C12 O12 1.356(5) . ?
C12 C13 1.392(6) . ?
O12 H12 0.8400 . ?
C13 H13 0.9500 . ?
C13 C14 1.380(6) . ?
C14 H14 0.9500 . ?
C15 C16 1.448(6) . ?
C15 C19 1.430(6) . ?
C15 C24 1.498(6) . ?
C16 C17 1.435(6) . ?
C16 C23 1.505(6) . ?
C17 C18 1.410(6) . ?
C17 C22 1.503(6) . ?
C18 C19 1.459(5) . ?
C18 C21 1.490(5) . ?
C19 C20 1.492(6) . ?
C20 H20A 0.9800 . ?
C20 H20B 0.9800 . ?
C20 H20C 0.9800 . ?
C21 H21A 0.9800 . ?
C21 H21B 0.9800 . ?
C21 H21C 0.9800 . ?
C22 H22A 0.9800 . ?
C22 H22B 0.9800 . ?
C22 H22C 0.9800 . ?
C23 H23A 0.9800 . ?
C23 H23B 0.9800 . ?
C23 H23C 0.9800 . ?
C24 H24A 0.9800 . ?
C24 H24B 0.9800 . ?
C24 H24C 0.9800 . ?
O01 H01 0.8400 . ?
O01 C02 1.415(6) . ?
C02 H02A 0.9800 . ?
C02 H02B 0.9800 . ?
C02 H02C 0.9800 . ?
P10 F11 1.574(3) . ?
P10 F12 1.589(3) . ?
P10 F13 1.584(5) . ?
P10 F14 1.582(5) . ?
P10 F15 1.577(5) . ?
P10 F16 1.612(5) . ?
P10 F13A 1.574(8) . ?
P10 F15A 1.590(9) . ?
P10 F14A 1.591(9) . ?
P10 F16A 1.545(10) . ?

loop_
_geom_hbond_atom_site_label_D
_geom_hbond_atom_site_label_H
_geom_hbond_atom_site_label_A
_geom_hbond_distance_DH
_geom_hbond_distance_HA
_geom_hbond_distance_DA
_geom_hbond_angle_DHA
_geom_hbond_site_symmetry_A
O12 H12 O01 0.84 1.86 2.684(4) 167.4 .
O01 H01 F13A 0.84 2.20 2.951(12) 148.1 2_546
